data_4348276
loop_
_publ_author_name
'Tian, Chong-Bin'
'Yuan, Da-Qiang'
'Han, Yun-Hu'
'Li, Zhi-Hua'
'Lin, Ping'
'Du, Shao-Wu'

_publ_section_title
;
 Synthesis, structures, and magnetic properties of a series of new
 heterometallic hexanuclear Co2Ln4(Ln = Eu, Gd, Tb and Dy) clusters
;
_journal_issue 9
_journal_name_full 'Inorg. Chem. Front.'
_journal_page_first 695
_journal_paper_doi 10.1039/C4QI00116H
_journal_volume 1
_journal_year 2014
_chemical_formula_sum 'C64 H94 Co2 Gd4 N8 O30'
_chemical_formula_weight 2202.33
_space_group_IT_number 2
_space_group_name_Hall '-P 1'
_space_group_name_H-M_alt 'P -1'
_symmetry_cell_setting triclinic
_symmetry_space_group_name_H-M 'P -1'
_atom_sites_solution_hydrogens geom
_atom_sites_solution_primary direct
_atom_sites_solution_secondary difmap
_audit_creation_method SHELXL-97
_cell_angle_alpha 74.478(14)
_cell_angle_beta 68.117(12)
_cell_angle_gamma 69.735(12)
_cell_formula_units_Z 1
_cell_length_a 11.628(4)
_cell_length_b 13.997(4)
_cell_length_c 15.441(5)
_cell_measurement_reflns_used 5028
_cell_measurement_temperature 293(2)
_cell_measurement_theta_max 27.5127
_cell_measurement_theta_min 2.7718
_cell_volume 2159.8(12)
_computing_cell_refinement 'CrystalClear (Rigaku Inc., 2007)'
_computing_data_collection 'CrystalClear (Rigaku Inc., 2007)'
_computing_data_reduction 'CrystalClear (Rigaku Inc., 2007)'
_computing_molecular_graphics 'DIAMOND. Version 3.0. Crystal Impact'
_computing_publication_material 'Windows Word 2003'
_computing_structure_refinement 'SHELXL-97 (Sheldrick, 1997)'
_computing_structure_solution 'SHELXS-97 (Sheldrick, 1990)'
_diffrn_ambient_temperature 293(2)
_diffrn_detector_area_resol_mean 14.6306
_diffrn_measured_fraction_theta_full 0.978
_diffrn_measured_fraction_theta_max 0.978
_diffrn_measurement_device_type 'Mercury70 (2x2 bin mode)'
_diffrn_measurement_method CCD_Profile_fitting
_diffrn_radiation_monochromator graphite
_diffrn_radiation_source 'fine-focus sealed tube'
_diffrn_radiation_type MoK\a
_diffrn_radiation_wavelength 0.71073
_diffrn_reflns_av_R_equivalents 0.0324
_diffrn_reflns_av_unetI/netI 0.0436
_diffrn_reflns_limit_h_max 15
_diffrn_reflns_limit_h_min -15
_diffrn_reflns_limit_k_max 18
_diffrn_reflns_limit_k_min -17
_diffrn_reflns_limit_l_max 20
_diffrn_reflns_limit_l_min -20
_diffrn_reflns_number 23180
_diffrn_reflns_theta_full 27.58
_diffrn_reflns_theta_max 27.58
_diffrn_reflns_theta_min 2.83
_exptl_absorpt_coefficient_mu 3.479
_exptl_absorpt_correction_T_max 1.0000
_exptl_absorpt_correction_T_min 0.8201
_exptl_absorpt_correction_type multi-scan
_exptl_absorpt_process_details 'CrystalClear (Rigaku Inc., 2007)'
_exptl_crystal_colour 'Orange yellow'
_exptl_crystal_density_diffrn 1.693
_exptl_crystal_density_method 'not measured'
_exptl_crystal_description Prism
_exptl_crystal_F_000 1084
_exptl_crystal_size_max 0.3000
_exptl_crystal_size_mid 0.2000
_exptl_crystal_size_min 0.1500
_platon_squeeze_details ' ?'
_refine_diff_density_max 2.857
_refine_diff_density_min -2.878
_refine_diff_density_rms 0.150
_refine_ls_extinction_method none
_refine_ls_goodness_of_fit_ref 1.077
_refine_ls_hydrogen_treatment mixed
_refine_ls_matrix_type full
_refine_ls_number_parameters 489
_refine_ls_number_reflns 9808
_refine_ls_number_restraints 61
_refine_ls_restrained_S_all 1.095
_refine_ls_R_factor_all 0.0589
_refine_ls_R_factor_gt 0.0490
_refine_ls_shift/su_max 0.005
_refine_ls_shift/su_mean 0.000
_refine_ls_structure_factor_coef Fsqd
_refine_ls_weighting_details 'calc w=1/[\s^2^(Fo^2^)+(0.0769P)^2^+2.7128P] where P=(Fo^2^+2Fc^2^)/3'
_refine_ls_weighting_scheme calc
_refine_ls_wR_factor_gt 0.1304
_refine_ls_wR_factor_ref 0.1415
_reflns_number_gt 7955
_reflns_number_total 9808
_reflns_threshold_expression >2sigma(I)
_cod_data_source_file c4qi00116h2.cif
_cod_data_source_block Compound_2Gd
_cod_depositor_comments
;
The following automatic conversions were performed:

data item '_exptl_absorpt_correction_type' value 'Multi-scan' was
changed to 'multi-scan' in accordance with the
/home/saulius/struct/COD-crude-data/automatic-downloads/DataCite-retrospective/RSC/depositions/lib/dictionaries/cif_core.dic
dictionary named 'cif_core.dic' version 2.4.2 last updated on
2011-04-26.

Automatic conversion script
Id: cif_fix_values 6909 2019-04-08 15:41:33Z antanas 
;
_cod_original_cell_volume 2159.9(12)
_cod_original_sg_symbol_H-M P-1
_cod_database_code 4348276

loop_
_symmetry_equiv_pos_as_xyz
'x, y, z'
'-x, -y, -z'

loop_
_atom_site_label
_atom_site_type_symbol
_atom_site_fract_x
_atom_site_fract_y
_atom_site_fract_z
_atom_site_U_iso_or_equiv
_atom_site_adp_type
_atom_site_occupancy
_atom_site_symmetry_multiplicity
_atom_site_calc_flag
_atom_site_refinement_flags
Co1 Co 0.31234(7) -0.02477(6) 0.29191(5) 0.04286(19) Uani 1 1 d .
Gd1 Gd 0.49690(2) 0.06621(2) 0.100110(17) 0.03486(10) Uani 1 1 d .
Gd2 Gd 0.43642(3) -0.19465(2) 0.158390(19) 0.04039(10) Uani 1 1 d .
N1 N 0.2976(5) -0.0480(5) 0.4199(3) 0.0550(13) Uani 1 1 d .
N2 N 0.7050(4) -0.0151(4) 0.1396(4) 0.0456(11) Uani 1 1 d .
N3 N 0.1321(5) 0.0539(4) 0.3183(4) 0.0534(13) Uani 1 1 d .
H3B H 0.0809 0.0114 0.3455 0.064 Uiso 1 1 calc R
H3A H 0.1126 0.0984 0.3576 0.064 Uiso 1 1 calc R
N4 N 0.0719(8) 0.1054(9) 0.6364(8) 0.101(3) Uani 1 1 d .
O1 O 0.3703(4) 0.0953(3) 0.2618(3) 0.0461(9) Uani 1 1 d .
O2 O 0.5242(4) 0.2121(4) 0.1812(3) 0.0558(11) Uani 1 1 d .
O3 O 0.2753(4) -0.1512(3) 0.3112(3) 0.0518(10) Uani 1 1 d .
O4 O 0.6580(4) 0.1274(3) -0.0274(3) 0.0420(8) Uani 1 1 d .
O5 O 0.7431(4) 0.2609(4) -0.1720(3) 0.0563(11) Uani 1 1 d .
O6 O 0.4910(4) -0.0923(3) 0.2355(3) 0.0439(9) Uani 1 1 d .
O7 O 0.3169(3) -0.0061(3) 0.1630(3) 0.0392(8) Uani 1 1 d .
O8 O 0.3439(4) 0.2273(3) 0.0860(3) 0.0531(10) Uani 1 1 d .
O9 O 0.4509(4) 0.3124(3) -0.0455(3) 0.0567(11) Uani 1 1 d .
O10 O 0.6518(5) -0.2944(4) 0.1779(4) 0.0599(12) Uani 1 1 d .
O11 O 0.4866(5) -0.3548(4) 0.2631(4) 0.0706(14) Uani 1 1 d .
O12 O 0.5625(3) -0.0905(3) 0.0391(2) 0.0360(8) Uani 1 1 d D
H12 H 0.6422(10) -0.1192(5) 0.0304(3) 0.043 Uiso 1 1 d RD
O13 O 0.0395(7) 0.0919(8) 0.5743(6) 0.124(3) Uani 1 1 d .
O14 O 0.0885(12) 0.0358(10) 0.6983(9) 0.168(4) Uani 1 1 d U
O15 O 0.0982(11) 0.1825(9) 0.6327(8) 0.160(4) Uani 1 1 d U
C1 C 0.3725(7) 0.0931(6) 0.4184(5) 0.0566(16) Uani 1 1 d .
C2 C 0.4061(5) 0.1265(5) 0.3191(4) 0.0471(14) Uani 1 1 d .
C3 C 0.4826(6) 0.1949(5) 0.2780(5) 0.0541(15) Uani 1 1 d .
C4 C 0.5149(9) 0.2359(7) 0.3352(6) 0.074(2) Uani 1 1 d .
H4A H 0.5663 0.2810 0.3076 0.089 Uiso 1 1 calc R
C5 C 0.4715(10) 0.2105(8) 0.4341(7) 0.088(3) Uani 1 1 d .
H5A H 0.4891 0.2420 0.4718 0.106 Uiso 1 1 calc R
C6 C 0.4041(9) 0.1402(7) 0.4739(5) 0.072(2) Uani 1 1 d .
H6A H 0.3776 0.1221 0.5394 0.087 Uiso 1 1 calc R
C7 C 0.5808(7) 0.2962(5) 0.1352(6) 0.0640(18) Uani 1 1 d .
H7A H 0.5767 0.3319 0.1819 0.096 Uiso 1 1 calc R
H7B H 0.5344 0.3430 0.0936 0.096 Uiso 1 1 calc R
H7C H 0.6692 0.2699 0.0994 0.096 Uiso 1 1 calc R
C8 C 0.3167(7) 0.0078(6) 0.4638(4) 0.0600(17) Uani 1 1 d .
H8A H 0.2931 -0.0075 0.5294 0.072 Uiso 1 1 calc R
C9 C 0.2373(8) -0.1315(6) 0.4709(5) 0.068(2) Uani 1 1 d .
H9A H 0.1440 -0.1052 0.4897 0.081 Uiso 1 1 calc R
H9B H 0.2632 -0.1649 0.5270 0.081 Uiso 1 1 calc R
C10 C 0.2846(8) -0.2074(6) 0.4013(5) 0.070(2) Uani 1 1 d .
H10A H 0.3734 -0.2465 0.3958 0.084 Uiso 1 1 calc R
H10B H 0.2324 -0.2555 0.4241 0.084 Uiso 1 1 calc R
C11 C 0.8271(5) 0.1067(5) 0.0368(5) 0.0464(14) Uani 1 1 d .
C12 C 0.7607(5) 0.1510(5) -0.0298(4) 0.0437(13) Uani 1 1 d .
C13 C 0.8090(6) 0.2245(5) -0.1070(5) 0.0518(15) Uani 1 1 d .
C14 C 0.9124(6) 0.2565(5) -0.1120(6) 0.0605(18) Uani 1 1 d .
H14A H 0.9413 0.3055 -0.1622 0.073 Uiso 1 1 calc R
C15 C 0.9719(6) 0.2160(6) -0.0431(7) 0.069(2) Uani 1 1 d .
H15A H 1.0387 0.2397 -0.0453 0.083 Uiso 1 1 calc R
C16 C 0.9333(6) 0.1412(6) 0.0286(6) 0.0614(18) Uani 1 1 d .
H16A H 0.9770 0.1120 0.0732 0.074 Uiso 1 1 calc R
C17 C 0.7899(9) 0.3325(8) -0.2538(6) 0.085(3) Uani 1 1 d .
H17A H 0.7372 0.3515 -0.2942 0.128 Uiso 1 1 calc R
H17B H 0.8774 0.3007 -0.2876 0.128 Uiso 1 1 calc R
H17C H 0.7864 0.3931 -0.2338 0.128 Uiso 1 1 calc R
C18 C 0.8027(6) 0.0216(5) 0.1110(5) 0.0530(16) Uani 1 1 d .
H18A H 0.8647 -0.0106 0.1418 0.064 Uiso 1 1 calc R
C19 C 0.7139(6) -0.1120(5) 0.2083(5) 0.0535(15) Uani 1 1 d .
H19A H 0.7761 -0.1195 0.2391 0.064 Uiso 1 1 calc R
H19B H 0.7435 -0.1702 0.1752 0.064 Uiso 1 1 calc R
C20 C 0.5845(6) -0.1119(5) 0.2815(4) 0.0503(14) Uani 1 1 d .
H20A H 0.5899 -0.1782 0.3226 0.060 Uiso 1 1 calc R
H20B H 0.5594 -0.0591 0.3200 0.060 Uiso 1 1 calc R
C21 C 0.1883(5) 0.0355(5) 0.1563(5) 0.0510(15) Uani 1 1 d .
H21A H 0.1479 -0.0194 0.1710 0.061 Uiso 1 1 calc R
H21B H 0.1902 0.0713 0.0928 0.061 Uiso 1 1 calc R
C22 C 0.1137(6) 0.1101(6) 0.2272(5) 0.0577(17) Uani 1 1 d .
H22A H 0.1463 0.1702 0.2074 0.069 Uiso 1 1 calc R
H22B H 0.0229 0.1328 0.2324 0.069 Uiso 1 1 calc R
C23 C 0.3047(13) 0.5015(8) -0.0006(10) 0.133(4) Uani 1 1 d U
H23A H 0.2392 0.5639 0.0161 0.199 Uiso 1 1 calc R
H23B H 0.3262 0.5011 -0.0669 0.199 Uiso 1 1 calc R
H23C H 0.3801 0.4981 0.0133 0.199 Uiso 1 1 calc R
C24 C 0.1380(10) 0.4077(10) 0.0370(10) 0.131(5) Uani 1 1 d .
H24A H 0.1116 0.3472 0.0729 0.197 Uiso 1 1 calc R
H24B H 0.1584 0.4073 -0.0292 0.197 Uiso 1 1 calc R
H24C H 0.0693 0.4681 0.0548 0.197 Uiso 1 1 calc R
C25 C 0.2167(10) 0.4096(7) 0.1618(7) 0.094(3) Uani 1 1 d .
H25A H 0.1874 0.3500 0.1967 0.141 Uiso 1 1 calc R
H25B H 0.1488 0.4709 0.1779 0.141 Uiso 1 1 calc R
H25C H 0.2900 0.4085 0.1771 0.141 Uiso 1 1 calc R
C26 C 0.2548(7) 0.4086(5) 0.0563(6) 0.068(2) Uani 1 1 d .
C27 C 0.3592(6) 0.3086(5) 0.0299(5) 0.0489(14) Uani 1 1 d .
C28 C 0.6789(15) -0.5487(10) 0.2874(11) 0.145(4) Uani 1 1 d U
H28A H 0.7294 -0.6031 0.3224 0.218 Uiso 1 1 calc R
H28B H 0.7116 -0.5577 0.2223 0.218 Uiso 1 1 calc R
H28C H 0.5907 -0.5509 0.3130 0.218 Uiso 1 1 calc R
C29 C 0.6363(13) -0.4335(10) 0.3978(9) 0.129(4) Uani 1 1 d U
H29A H 0.6870 -0.4884 0.4322 0.194 Uiso 1 1 calc R
H29B H 0.5480 -0.4353 0.4236 0.194 Uiso 1 1 calc R
H29C H 0.6421 -0.3685 0.4028 0.194 Uiso 1 1 calc R
C30 C 0.8267(12) -0.4425(10) 0.2576(9) 0.127(4) Uani 1 1 d U
H30A H 0.8761 -0.4975 0.2929 0.190 Uiso 1 1 calc R
H30B H 0.8302 -0.3775 0.2647 0.190 Uiso 1 1 calc R
H30C H 0.8619 -0.4498 0.1920 0.190 Uiso 1 1 calc R
C31 C 0.6867(10) -0.4466(7) 0.2947(7) 0.087(2) Uani 1 1 d U
C32 C 0.6029(8) -0.3591(6) 0.2412(6) 0.0671(17) Uani 1 1 d U

loop_
_atom_site_aniso_label
_atom_site_aniso_U_11
_atom_site_aniso_U_22
_atom_site_aniso_U_33
_atom_site_aniso_U_23
_atom_site_aniso_U_13
_atom_site_aniso_U_12
Co1 0.0352(4) 0.0609(5) 0.0327(4) -0.0194(3) -0.0037(3) -0.0119(3)
Gd1 0.02850(14) 0.04762(17) 0.03204(16) -0.01595(12) -0.00877(11) -0.00820(11)
Gd2 0.03868(16) 0.04839(18) 0.03572(17) -0.01356(12) -0.00793(12) -0.01268(12)
N1 0.053(3) 0.076(4) 0.031(2) -0.013(2) -0.004(2) -0.017(3)
N2 0.035(2) 0.058(3) 0.049(3) -0.016(2) -0.018(2) -0.008(2)
N3 0.039(3) 0.071(3) 0.047(3) -0.025(3) -0.002(2) -0.012(2)
N4 0.058(4) 0.131(8) 0.118(8) -0.040(7) -0.012(5) -0.034(5)
O1 0.045(2) 0.064(3) 0.036(2) -0.0249(18) -0.0086(17) -0.0146(19)
O2 0.059(3) 0.066(3) 0.052(3) -0.020(2) -0.017(2) -0.021(2)
O3 0.051(2) 0.066(3) 0.039(2) -0.0147(19) -0.0064(18) -0.021(2)
O4 0.0344(19) 0.056(2) 0.041(2) -0.0134(17) -0.0097(16) -0.0177(17)
O5 0.054(3) 0.074(3) 0.048(3) -0.009(2) -0.009(2) -0.033(2)
O6 0.0348(19) 0.063(2) 0.036(2) -0.0182(18) -0.0144(16) -0.0047(17)
O7 0.0283(17) 0.057(2) 0.035(2) -0.0196(17) -0.0066(15) -0.0089(16)
O8 0.055(3) 0.047(2) 0.052(3) -0.019(2) -0.014(2) -0.0029(19)
O9 0.053(3) 0.057(3) 0.058(3) -0.027(2) -0.010(2) -0.007(2)
O10 0.059(3) 0.051(3) 0.072(3) -0.007(2) -0.028(2) -0.012(2)
O11 0.064(3) 0.073(3) 0.063(3) -0.003(3) -0.015(3) -0.015(3)
O12 0.0268(16) 0.049(2) 0.0319(18) -0.0126(15) -0.0093(14) -0.0049(14)
O13 0.072(4) 0.204(9) 0.113(6) -0.047(6) -0.022(4) -0.050(5)
O14 0.171(8) 0.191(8) 0.158(7) 0.007(6) -0.071(6) -0.073(6)
O15 0.164(7) 0.166(7) 0.176(8) -0.039(6) -0.050(6) -0.072(6)
C1 0.063(4) 0.072(4) 0.039(3) -0.023(3) -0.018(3) -0.011(3)
C2 0.040(3) 0.060(3) 0.042(3) -0.027(3) -0.013(2) -0.001(3)
C3 0.056(4) 0.068(4) 0.049(4) -0.027(3) -0.018(3) -0.014(3)
C4 0.096(6) 0.085(5) 0.069(5) -0.027(4) -0.032(4) -0.040(5)
C5 0.119(8) 0.107(7) 0.071(6) -0.036(5) -0.044(5) -0.037(6)
C6 0.095(6) 0.091(5) 0.046(4) -0.030(4) -0.032(4) -0.018(5)
C7 0.058(4) 0.061(4) 0.077(5) -0.031(4) -0.009(4) -0.019(3)
C8 0.061(4) 0.087(5) 0.030(3) -0.026(3) -0.007(3) -0.014(4)
C9 0.066(4) 0.093(5) 0.035(3) -0.012(3) 0.000(3) -0.026(4)
C10 0.078(5) 0.085(5) 0.047(4) -0.012(4) -0.009(4) -0.033(4)
C11 0.029(3) 0.058(3) 0.062(4) -0.024(3) -0.014(3) -0.012(2)
C12 0.028(2) 0.059(3) 0.051(3) -0.028(3) -0.003(2) -0.016(2)
C13 0.038(3) 0.057(4) 0.065(4) -0.030(3) -0.007(3) -0.014(3)
C14 0.038(3) 0.061(4) 0.084(5) -0.019(3) -0.006(3) -0.024(3)
C15 0.036(3) 0.066(4) 0.117(7) -0.032(4) -0.020(4) -0.020(3)
C16 0.037(3) 0.073(4) 0.084(5) -0.023(4) -0.024(3) -0.013(3)
C17 0.095(6) 0.110(7) 0.066(5) 0.004(5) -0.017(5) -0.067(6)
C18 0.035(3) 0.066(4) 0.070(4) -0.031(3) -0.024(3) -0.004(3)
C19 0.036(3) 0.067(4) 0.061(4) -0.018(3) -0.022(3) -0.004(3)
C20 0.046(3) 0.070(4) 0.042(3) -0.014(3) -0.020(3) -0.012(3)
C21 0.030(3) 0.072(4) 0.054(4) -0.021(3) -0.015(3) -0.007(3)
C22 0.030(3) 0.070(4) 0.069(4) -0.026(3) -0.011(3) -0.001(3)
C23 0.132(8) 0.076(5) 0.134(8) -0.024(5) 0.014(6) -0.015(5)
C24 0.080(7) 0.143(10) 0.148(11) -0.063(8) -0.058(7) 0.051(7)
C25 0.096(7) 0.087(6) 0.084(6) -0.054(5) -0.003(5) -0.004(5)
C26 0.059(4) 0.054(4) 0.077(5) -0.024(4) -0.013(4) 0.004(3)
C27 0.047(3) 0.049(3) 0.056(4) -0.026(3) -0.022(3) 0.000(3)
C28 0.163(7) 0.119(6) 0.150(7) -0.019(6) -0.065(6) -0.019(6)
C29 0.132(6) 0.128(6) 0.098(6) -0.001(5) -0.044(5) -0.004(5)
C30 0.105(6) 0.131(6) 0.119(6) 0.012(5) -0.049(5) -0.011(5)
C31 0.099(4) 0.080(4) 0.084(4) -0.010(3) -0.046(3) -0.011(3)
C32 0.081(4) 0.062(4) 0.069(4) -0.016(3) -0.039(3) -0.011(3)

loop_
_atom_type_symbol
_atom_type_description
_atom_type_scat_dispersion_real
_atom_type_scat_dispersion_imag
_atom_type_scat_source
C C 0.0033 0.0016 'International Tables Vol C Tables 4.2.6.8 and 6.1.1.4'
H H 0.0000 0.0000 'International Tables Vol C Tables 4.2.6.8 and 6.1.1.4'
N N 0.0061 0.0033 'International Tables Vol C Tables 4.2.6.8 and 6.1.1.4'
O O 0.0106 0.0060 'International Tables Vol C Tables 4.2.6.8 and 6.1.1.4'
Co Co 0.3494 0.9721 'International Tables Vol C Tables 4.2.6.8 and 6.1.1.4'
Gd Gd -0.1653 3.9035 'International Tables Vol C Tables 4.2.6.8 and 6.1.1.4'

loop_
_geom_angle_atom_site_label_1
_geom_angle_atom_site_label_2
_geom_angle_atom_site_label_3
_geom_angle
_geom_angle_site_symmetry_1
_geom_angle_site_symmetry_3
N1 Co1 O3 88.5(2) . .
N1 Co1 O1 94.9(2) . .
O3 Co1 O1 172.76(19) . .
N1 Co1 O7 175.5(2) . .
O3 Co1 O7 87.80(18) . .
O1 Co1 O7 89.10(17) . .
N1 Co1 O6 102.7(2) . .
O3 Co1 O6 88.54(19) . .
O1 Co1 O6 84.47(18) . .
O7 Co1 O6 79.82(15) . .
N1 Co1 N3 90.7(2) . .
O3 Co1 N3 93.2(2) . .
O1 Co1 N3 93.1(2) . .
O7 Co1 N3 86.92(19) . .
O6 Co1 N3 166.5(2) . .
N1 Co1 Gd2 125.80(18) . .
O3 Co1 Gd2 51.44(13) . .
O1 Co1 Gd2 121.82(12) . .
O7 Co1 Gd2 53.00(12) . .
O6 Co1 Gd2 50.55(12) . .
N3 Co1 Gd2 121.83(16) . .
N1 Co1 Gd1 135.68(18) . .
O3 Co1 Gd1 123.89(13) . .
O1 Co1 Gd1 49.91(11) . .
O7 Co1 Gd1 48.82(11) . .
O6 Co1 Gd1 55.01(13) . .
N3 Co1 Gd1 113.85(17) . .
Gd2 Co1 Gd1 72.78(3) . .
O8 Gd1 O4 91.26(15) . .
O8 Gd1 O12 135.85(13) . .
O4 Gd1 O12 90.70(13) . .
O8 Gd1 O12 70.59(14) . 2_655
O4 Gd1 O12 73.83(13) . 2_655
O12 Gd1 O12 67.72(14) . 2_655
O8 Gd1 O7 86.06(15) . .
O4 Gd1 O7 151.91(12) . .
O12 Gd1 O7 72.46(12) . .
O12 Gd1 O7 78.94(12) 2_655 .
O8 Gd1 O1 74.44(15) . .
O4 Gd1 O1 138.49(13) . .
O12 Gd1 O1 126.75(13) . .
O12 Gd1 O1 132.40(13) 2_655 .
O7 Gd1 O1 67.29(13) . .
O8 Gd1 N2 140.52(16) . .
O4 Gd1 N2 73.13(16) . .
O12 Gd1 N2 81.57(14) . .
O12 Gd1 N2 133.97(14) 2_655 .
O7 Gd1 N2 124.23(15) . .
O1 Gd1 N2 93.34(15) . .
O8 Gd1 O6 130.76(14) . .
O4 Gd1 O6 136.14(13) . .
O12 Gd1 O6 68.69(12) . .
O12 Gd1 O6 126.13(12) 2_655 .
O7 Gd1 O6 58.76(12) . .
O1 Gd1 O6 61.17(13) . .
N2 Gd1 O6 66.01(15) . .
O8 Gd1 O2 67.51(15) . .
O4 Gd1 O2 80.08(13) . .
O12 Gd1 O2 155.53(13) . .
O12 Gd1 O2 129.46(13) 2_655 .
O7 Gd1 O2 123.87(13) . .
O1 Gd1 O2 58.42(14) . .
N2 Gd1 O2 74.08(15) . .
O6 Gd1 O2 102.65(13) . .
O8 Gd1 Co1 93.97(12) . .
O4 Gd1 Co1 170.32(9) . .
O12 Gd1 Co1 91.21(9) . .
O12 Gd1 Co1 115.62(9) 2_655 .
O7 Gd1 Co1 36.97(9) . .
O1 Gd1 Co1 36.67(10) . .
N2 Gd1 Co1 97.78(13) . .
O6 Gd1 Co1 37.14(8) . .
O2 Gd1 Co1 94.41(10) . .
O8 Gd1 Gd2 126.41(12) . .
O4 Gd1 Gd2 128.34(9) . .
O12 Gd1 Gd2 37.90(9) . .
O12 Gd1 Gd2 86.11(9) 2_655 .
O7 Gd1 Gd2 41.43(9) . .
O1 Gd1 Gd2 89.58(10) . .
N2 Gd1 Gd2 90.00(12) . .
O6 Gd1 Gd2 40.19(8) . .
O2 Gd1 Gd2 142.31(10) . .
Co1 Gd1 Gd2 53.38(2) . .
O8 Gd1 Gd2 69.75(11) . 2_655
O4 Gd1 Gd2 38.80(9) . 2_655
O12 Gd1 Gd2 85.12(9) . 2_655
O12 Gd1 Gd2 36.97(9) 2_655 2_655
O7 Gd1 Gd2 115.50(9) . 2_655
O1 Gd1 Gd2 143.62(11) . 2_655
N2 Gd1 Gd2 110.18(12) . 2_655
O6 Gd1 Gd2 153.79(8) . 2_655
O2 Gd1 Gd2 100.83(10) . 2_655
Co1 Gd1 Gd2 150.866(19) . 2_655
Gd2 Gd1 Gd2 116.783(16) . 2_655
O12 Gd2 O9 81.66(14) . 2_655
O12 Gd2 O11 134.11(15) . .
O9 Gd2 O11 79.78(18) 2_655 .
O12 Gd2 O6 71.54(13) . .
O9 Gd2 O6 137.44(14) 2_655 .
O11 Gd2 O6 95.56(17) . .
O12 Gd2 O4 72.17(12) . 2_655
O9 Gd2 O4 72.73(15) 2_655 2_655
O11 Gd2 O4 138.35(17) . 2_655
O6 Gd2 O4 125.81(13) . 2_655
O12 Gd2 O3 128.10(13) . .
O9 Gd2 O3 150.21(16) 2_655 .
O11 Gd2 O3 78.76(17) . .
O6 Gd2 O3 65.40(14) . .
O4 Gd2 O3 111.79(14) 2_655 .
O12 Gd2 O5 135.62(14) . 2_655
O9 Gd2 O5 80.43(16) 2_655 2_655
O11 Gd2 O5 81.44(18) . 2_655
O6 Gd2 O5 141.20(14) . 2_655
O4 Gd2 O5 63.81(14) 2_655 2_655
O3 Gd2 O5 76.15(15) . 2_655
O12 Gd2 O10 81.42(15) . .
O9 Gd2 O10 70.28(16) 2_655 .
O11 Gd2 O10 52.83(17) . .
O6 Gd2 O10 73.45(14) . .
O4 Gd2 O10 136.98(15) 2_655 .
O3 Gd2 O10 111.23(16) . .
O5 Gd2 O10 128.48(16) 2_655 .
O12 Gd2 O7 70.26(12) . .
O9 Gd2 O7 139.43(14) 2_655 .
O11 Gd2 O7 140.67(16) . .
O6 Gd2 O7 59.43(12) . .
O4 Gd2 O7 71.14(12) 2_655 .
O3 Gd2 O7 63.64(14) . .
O5 Gd2 O7 99.41(14) 2_655 .
O10 Gd2 O7 130.36(14) . .
O12 Gd2 C32 107.9(2) . .
O9 Gd2 C32 74.3(2) 2_655 .
O11 Gd2 C32 26.4(2) . .
O6 Gd2 C32 83.06(18) . .
O4 Gd2 C32 146.68(18) 2_655 .
O3 Gd2 C32 94.5(2) . .
O5 Gd2 C32 105.7(2) 2_655 .
O10 Gd2 C32 26.5(2) . .
O7 Gd2 C32 141.50(17) . .
O12 Gd2 Co1 91.66(9) . .
O9 Gd2 Co1 173.17(12) 2_655 .
O11 Gd2 Co1 104.14(14) . .
O6 Gd2 Co1 37.40(9) . .
O4 Gd2 Co1 106.68(9) 2_655 .
O3 Gd2 Co1 36.54(10) . .
O5 Gd2 Co1 105.56(11) 2_655 .
O10 Gd2 Co1 107.44(12) . .
O7 Gd2 Co1 37.34(9) . .
C32 Gd2 Co1 106.63(15) . .
O12 Gd2 Gd1 37.89(8) . .
O9 Gd2 Gd1 119.53(12) 2_655 .
O11 Gd2 Gd1 137.32(14) . .
O6 Gd2 Gd1 43.54(10) . .
O4 Gd2 Gd1 84.07(9) 2_655 .
O3 Gd2 Gd1 90.21(10) . .
O5 Gd2 Gd1 135.95(12) 2_655 .
O10 Gd2 Gd1 95.56(11) . .
O7 Gd2 Gd1 38.97(8) . .
C32 Gd2 Gd1 117.11(17) . .
Co1 Gd2 Gd1 53.84(2) . .
C8 N1 C9 121.4(6) . .
C8 N1 Co1 127.5(5) . .
C9 N1 Co1 110.4(4) . .
C18 N2 C19 115.7(5) . .
C18 N2 Gd1 127.1(4) . .
C19 N2 Gd1 117.1(3) . .
C22 N3 Co1 106.8(4) . .
C22 N3 H3B 110.4 . .
Co1 N3 H3B 110.4 . .
C22 N3 H3A 110.4 . .
Co1 N3 H3A 110.4 . .
H3B N3 H3A 108.6 . .
O14 N4 O15 118.5(13) . .
O14 N4 O13 118.3(12) . .
O15 N4 O13 122.8(13) . .
C2 O1 Co1 124.8(4) . .
C2 O1 Gd1 126.0(4) . .
Co1 O1 Gd1 93.42(15) . .
C3 O2 C7 117.3(5) . .
C3 O2 Gd1 113.6(4) . .
C7 O2 Gd1 129.0(4) . .
C10 O3 Co1 109.1(4) . .
C10 O3 Gd2 124.2(4) . .
Co1 O3 Gd2 92.02(17) . .
C12 O4 Gd1 131.4(4) . .
C12 O4 Gd2 121.8(4) . 2_655
Gd1 O4 Gd2 104.39(14) . 2_655
C13 O5 C17 117.2(5) . .
C13 O5 Gd2 121.7(4) . 2_655
C17 O5 Gd2 120.9(4) . 2_655
C20 O6 Co1 121.4(3) . .
C20 O6 Gd2 134.9(4) . .
Co1 O6 Gd2 92.05(15) . .
C20 O6 Gd1 112.9(4) . .
Co1 O6 Gd1 87.85(15) . .
Gd2 O6 Gd1 96.27(13) . .
C21 O7 Co1 110.0(3) . .
C21 O7 Gd1 130.9(4) . .
Co1 O7 Gd1 94.21(14) . .
C21 O7 Gd2 121.7(3) . .
Co1 O7 Gd2 89.66(15) . .
Gd1 O7 Gd2 99.60(12) . .
C27 O8 Gd1 128.7(4) . .
C27 O9 Gd2 130.9(4) . 2_655
C32 O10 Gd2 90.7(4) . .
C32 O11 Gd2 94.4(5) . .
Gd1 O12 Gd2 104.21(13) . .
Gd1 O12 Gd1 112.28(14) . 2_655
Gd2 O12 Gd1 105.79(13) . 2_655
Gd1 O12 H12 110.9 . .
Gd2 O12 H12 110.9 . .
Gd1 O12 H12 112.3 2_655 .
C6 C1 C2 118.6(7) . .
C6 C1 C8 118.8(6) . .
C2 C1 C8 122.5(6) . .
O1 C2 C3 117.3(6) . .
O1 C2 C1 123.6(6) . .
C3 C2 C1 119.2(6) . .
O2 C3 C4 125.3(7) . .
O2 C3 C2 115.0(5) . .
C4 C3 C2 119.7(7) . .
C3 C4 C5 121.1(8) . .
C3 C4 H4A 119.4 . .
C5 C4 H4A 119.4 . .
C6 C5 C4 119.5(7) . .
C6 C5 H5A 120.2 . .
C4 C5 H5A 120.2 . .
C5 C6 C1 121.5(7) . .
C5 C6 H6A 119.2 . .
C1 C6 H6A 119.2 . .
O2 C7 H7A 109.5 . .
O2 C7 H7B 109.5 . .
H7A C7 H7B 109.5 . .
O2 C7 H7C 109.5 . .
H7A C7 H7C 109.5 . .
H7B C7 H7C 109.5 . .
N1 C8 C1 124.5(6) . .
N1 C8 H8A 117.8 . .
C1 C8 H8A 117.8 . .
N1 C9 C10 105.5(5) . .
N1 C9 H9A 110.6 . .
C10 C9 H9A 110.6 . .
N1 C9 H9B 110.6 . .
C10 C9 H9B 110.6 . .
H9A C9 H9B 108.8 . .
O3 C10 C9 109.1(6) . .
O3 C10 H10A 109.9 . .
C9 C10 H10A 109.9 . .
O3 C10 H10B 109.9 . .
C9 C10 H10B 109.9 . .
H10A C10 H10B 108.3 . .
C12 C11 C16 119.3(6) . .
C12 C11 C18 124.6(5) . .
C16 C11 C18 115.9(6) . .
O4 C12 C11 124.5(6) . .
O4 C12 C13 118.0(5) . .
C11 C12 C13 117.5(5) . .
O5 C13 C14 124.5(6) . .
O5 C13 C12 114.3(5) . .
C14 C13 C12 121.3(6) . .
C15 C14 C13 120.2(7) . .
C15 C14 H14A 119.9 . .
C13 C14 H14A 119.9 . .
C16 C15 C14 120.1(6) . .
C16 C15 H15A 120.0 . .
C14 C15 H15A 120.0 . .
C15 C16 C11 121.4(7) . .
C15 C16 H16A 119.3 . .
C11 C16 H16A 119.3 . .
O5 C17 H17A 109.5 . .
O5 C17 H17B 109.5 . .
H17A C17 H17B 109.5 . .
O5 C17 H17C 109.5 . .
H17A C17 H17C 109.5 . .
H17B C17 H17C 109.5 . .
N2 C18 C11 127.6(6) . .
N2 C18 H18A 116.2 . .
C11 C18 H18A 116.2 . .
N2 C19 C20 110.7(5) . .
N2 C19 H19A 109.5 . .
C20 C19 H19A 109.5 . .
N2 C19 H19B 109.5 . .
C20 C19 H19B 109.5 . .
H19A C19 H19B 108.1 . .
O6 C20 C19 109.3(5) . .
O6 C20 H20A 109.8 . .
C19 C20 H20A 109.8 . .
O6 C20 H20B 109.8 . .
C19 C20 H20B 109.8 . .
H20A C20 H20B 108.3 . .
O7 C21 C22 107.0(5) . .
O7 C21 H21A 110.3 . .
C22 C21 H21A 110.3 . .
O7 C21 H21B 110.3 . .
C22 C21 H21B 110.3 . .
H21A C21 H21B 108.6 . .
N3 C22 C21 106.7(5) . .
N3 C22 H22A 110.4 . .
C21 C22 H22A 110.4 . .
N3 C22 H22B 110.4 . .
C21 C22 H22B 110.4 . .
H22A C22 H22B 108.6 . .
C26 C23 H23A 109.5 . .
C26 C23 H23B 109.5 . .
H23A C23 H23B 109.5 . .
C26 C23 H23C 109.5 . .
H23A C23 H23C 109.5 . .
H23B C23 H23C 109.5 . .
C26 C24 H24A 109.5 . .
C26 C24 H24B 109.5 . .
H24A C24 H24B 109.5 . .
C26 C24 H24C 109.5 . .
H24A C24 H24C 109.5 . .
H24B C24 H24C 109.5 . .
C26 C25 H25A 109.5 . .
C26 C25 H25B 109.5 . .
H25A C25 H25B 109.5 . .
C26 C25 H25C 109.5 . .
H25A C25 H25C 109.5 . .
H25B C25 H25C 109.5 . .
C24 C26 C25 107.1(8) . .
C24 C26 C23 112.5(10) . .
C25 C26 C23 110.2(8) . .
C24 C26 C27 107.0(7) . .
C25 C26 C27 110.2(7) . .
C23 C26 C27 109.7(7) . .
O8 C27 O9 124.6(5) . .
O8 C27 C26 116.1(6) . .
O9 C27 C26 119.2(6) . .
C31 C28 H28A 109.5 . .
C31 C28 H28B 109.5 . .
H28A C28 H28B 109.5 . .
C31 C28 H28C 109.5 . .
H28A C28 H28C 109.5 . .
H28B C28 H28C 109.5 . .
C31 C29 H29A 109.5 . .
C31 C29 H29B 109.5 . .
H29A C29 H29B 109.5 . .
C31 C29 H29C 109.5 . .
H29A C29 H29C 109.5 . .
H29B C29 H29C 109.5 . .
C31 C30 H30A 109.5 . .
C31 C30 H30B 109.5 . .
H30A C30 H30B 109.5 . .
C31 C30 H30C 109.5 . .
H30A C30 H30C 109.5 . .
H30B C30 H30C 109.5 . .
C28 C31 C29 109.2(10) . .
C28 C31 C30 110.6(10) . .
C29 C31 C30 107.0(10) . .
C28 C31 C32 109.7(8) . .
C29 C31 C32 108.7(8) . .
C30 C31 C32 111.6(8) . .
O11 C32 O10 121.9(7) . .
O11 C32 C31 118.2(8) . .
O10 C32 C31 119.9(8) . .
O11 C32 Gd2 59.2(4) . .
O10 C32 Gd2 62.8(4) . .
C31 C32 Gd2 175.2(6) . .

loop_
_geom_bond_atom_site_label_1
_geom_bond_atom_site_label_2
_geom_bond_distance
_geom_bond_site_symmetry_2
Co1 N1 1.866(5) .
Co1 O3 1.885(5) .
Co1 O1 1.905(4) .
Co1 O7 1.920(4) .
Co1 O6 1.924(4) .
Co1 N3 1.943(5) .
Co1 Gd2 3.1649(12) .
Co1 Gd1 3.1836(11) .
Gd1 O8 2.355(4) .
Gd1 O4 2.362(4) .
Gd1 O12 2.386(4) .
Gd1 O12 2.402(3) 2_655
Gd1 O7 2.403(4) .
Gd1 O1 2.440(4) .
Gd1 N2 2.519(5) .
Gd1 O6 2.610(4) .
Gd1 O2 2.820(4) .
Gd1 Gd2 3.7663(12) .
Gd1 Gd2 3.8187(12) 2_655
Gd2 O12 2.387(4) .
Gd2 O9 2.411(4) 2_655
Gd2 O11 2.416(5) .
Gd2 O6 2.445(4) .
Gd2 O4 2.470(4) 2_655
Gd2 O3 2.476(4) .
Gd2 O5 2.484(4) 2_655
Gd2 O10 2.495(5) .
Gd2 O7 2.527(4) .
Gd2 C32 2.804(8) .
N1 C8 1.279(8) .
N1 C9 1.464(9) .
N2 C18 1.287(8) .
N2 C19 1.480(9) .
N3 C22 1.469(9) .
N3 H3B 0.9000 .
N3 H3A 0.9000 .
N4 O14 1.188(13) .
N4 O15 1.201(12) .
N4 O13 1.229(11) .
O1 C2 1.325(7) .
O2 C3 1.370(8) .
O2 C7 1.437(8) .
O3 C10 1.426(9) .
O4 C12 1.330(6) .
O4 Gd2 2.470(4) 2_655
O5 C13 1.373(8) .
O5 C17 1.444(9) .
O5 Gd2 2.484(4) 2_655
O6 C20 1.424(7) .
O7 C21 1.437(6) .
O8 C27 1.254(8) .
O9 C27 1.255(8) .
O9 Gd2 2.411(4) 2_655
O10 C32 1.251(9) .
O11 C32 1.249(9) .
O12 Gd1 2.402(3) 2_655
O12 H12 0.8465 .
C1 C6 1.416(9) .
C1 C2 1.422(9) .
C1 C8 1.444(10) .
C2 C3 1.398(9) .
C3 C4 1.385(9) .
C4 C5 1.404(12) .
C4 H4A 0.9300 .
C5 C6 1.346(12) .
C5 H5A 0.9300 .
C6 H6A 0.9300 .
C7 H7A 0.9600 .
C7 H7B 0.9600 .
C7 H7C 0.9600 .
C8 H8A 0.9300 .
C9 C10 1.534(10) .
C9 H9A 0.9700 .
C9 H9B 0.9700 .
C10 H10A 0.9700 .
C10 H10B 0.9700 .
C11 C12 1.400(9) .
C11 C16 1.428(8) .
C11 C18 1.440(10) .
C12 C13 1.428(9) .
C13 C14 1.391(8) .
C14 C15 1.375(11) .
C14 H14A 0.9300 .
C15 C16 1.364(11) .
C15 H15A 0.9300 .
C16 H16A 0.9300 .
C17 H17A 0.9600 .
C17 H17B 0.9600 .
C17 H17C 0.9600 .
C18 H18A 0.9300 .
C19 C20 1.508(9) .
C19 H19A 0.9700 .
C19 H19B 0.9700 .
C20 H20A 0.9700 .
C20 H20B 0.9700 .
C21 C22 1.523(9) .
C21 H21A 0.9700 .
C21 H21B 0.9700 .
C22 H22A 0.9700 .
C22 H22B 0.9700 .
C23 C26 1.528(13) .
C23 H23A 0.9600 .
C23 H23B 0.9600 .
C23 H23C 0.9600 .
C24 C26 1.499(13) .
C24 H24A 0.9600 .
C24 H24B 0.9600 .
C24 H24C 0.9600 .
C25 C26 1.523(12) .
C25 H25A 0.9600 .
C25 H25B 0.9600 .
C25 H25C 0.9600 .
C26 C27 1.536(8) .
C28 C31 1.500(15) .
C28 H28A 0.9600 .
C28 H28B 0.9600 .
C28 H28C 0.9600 .
C29 C31 1.514(15) .
C29 H29A 0.9600 .
C29 H29B 0.9600 .
C29 H29C 0.9600 .
C30 C31 1.528(15) .
C30 H30A 0.9600 .
C30 H30B 0.9600 .
C30 H30C 0.9600 .
C31 C32 1.538(11) .

loop_
_platon_squeeze_void_nr
_platon_squeeze_void_average_x
_platon_squeeze_void_average_y
_platon_squeeze_void_average_z
_platon_squeeze_void_volume
_platon_squeeze_void_count_electrons
1 0.000 0.500 0.500 279.7 15.8
2 0.161 0.747 0.814 25.7 0.8
3 0.446 0.525 0.148 9.4 0.5
4 0.554 0.475 0.852 9.5 0.4
5 0.838 0.253 0.186 24.5 0.4
